data_7039111
loop_
_publ_author_name
'Marmier, Mathieu'
'Cecot, Giacomo'
'Curchod, Basile F. E.'
'Pattison, Philip'
'Solari, Euro'
'Scopelliti, Rosario'
'Severin, Kay'

_publ_section_title
;
 Surface functionalization of dinuclear clathrochelates via Pd-catalyzed
 cross-coupling reactions: facile synthesis of polypyridyl metalloligands.
;
_journal_issue 20
_journal_name_full 'Dalton transactions (Cambridge, England : 2003)'
_journal_page_first 8422
_journal_page_last 8427
_journal_paper_doi 10.1039/c6dt01288d
_journal_volume 45
_journal_year 2016
_chemical_formula_moiety 'C58 H55 B2 N8 O9 Zn2, C8 H20 N'
_chemical_formula_sum 'C66 H75 B2 N9 O9 Zn2'
_chemical_formula_weight 1290.71
_space_group_crystal_system monoclinic
_space_group_IT_number 14
_space_group_name_Hall '-P 2ybc'
_space_group_name_H-M_alt 'P 1 21/c 1'
_symmetry_space_group_name_Hall '-P 2ybc'
_symmetry_space_group_name_H-M 'P 1 21/c 1'
_atom_sites_solution_hydrogens geom
_atom_sites_solution_primary direct
_atom_sites_solution_secondary difmap
_audit_creation_method SHELXL-2014/7
_audit_update_record
;
2016-02-15 deposited with the CCDC.
2016-04-18 downloaded from the CCDC.
;
_cell_angle_alpha 90
_cell_angle_beta 108.065(2)
_cell_angle_gamma 90
_cell_formula_units_Z 4
_cell_length_a 17.9643(4)
_cell_length_b 22.2539(9)
_cell_length_c 20.8724(4)
_cell_measurement_reflns_used 11480
_cell_measurement_temperature 100(2)
_cell_measurement_theta_max 26.6370
_cell_measurement_theta_min 1.5600
_cell_volume 7933.0(4)
_computing_cell_refinement
;
CrysAlisPro, Agilent Technologies,
Version 1.171.37.35 (release 13-08-2014 CrysAlis171 .NET)
(compiled Aug 13 2014,18:06:01)
;
_computing_data_collection 'dectris Pilatus software'
_computing_data_reduction
;
CrysAlisPro, Agilent Technologies,
Version 1.171.37.35 (release 13-08-2014 CrysAlis171 .NET)
(compiled Aug 13 2014,18:06:01)
;
_computing_molecular_graphics 'Bruker SHELXTL'
_computing_publication_material 'Bruker SHELXTL'
_computing_structure_refinement 'SHELXL-2014/7 (Sheldrick, 2014)'
_computing_structure_solution 'SHELXT (Sheldrick, 2015)'
_diffrn_ambient_temperature 100(2)
_diffrn_measured_fraction_theta_full 0.957
_diffrn_measured_fraction_theta_max 0.957
_diffrn_measurement_device_type 'dectris Pilatus 2 M'
_diffrn_measurement_method 'phi scans'
_diffrn_radiation_type synchrotron
_diffrn_radiation_wavelength 0.69791
_diffrn_reflns_av_R_equivalents 0.0901
_diffrn_reflns_av_unetI/netI 0.0429
_diffrn_reflns_Laue_measured_fraction_full 0.957
_diffrn_reflns_Laue_measured_fraction_max 0.957
_diffrn_reflns_limit_h_max 18
_diffrn_reflns_limit_h_min -18
_diffrn_reflns_limit_k_max 18
_diffrn_reflns_limit_k_min -22
_diffrn_reflns_limit_l_max 21
_diffrn_reflns_limit_l_min -21
_diffrn_reflns_number 56549
_diffrn_reflns_point_group_measured_fraction_full 0.957
_diffrn_reflns_point_group_measured_fraction_max 0.957
_diffrn_reflns_theta_full 21.549
_diffrn_reflns_theta_max 21.549
_diffrn_reflns_theta_min 1.569
_diffrn_source 'synchrotron radiation, ESRF Grenoble'
_exptl_absorpt_coefficient_mu 0.656
_exptl_absorpt_correction_T_max 1.00000
_exptl_absorpt_correction_T_min 0.43991
_exptl_absorpt_correction_type multi-scan
_exptl_absorpt_process_details
;
CrysAlisPro, Agilent Technologies,
Version 1.171.37.35 (release 13-08-2014 CrysAlis171 .NET)
(compiled Aug 13 2014,18:06:01)
Empirical absorption correction using spherical harmonics,
 implemented in SCALE3 ABSPACK scaling algorithm.
;
_exptl_crystal_colour yellow
_exptl_crystal_density_diffrn 1.081
_exptl_crystal_description prism
_exptl_crystal_F_000 2704
_exptl_crystal_size_max 0.500
_exptl_crystal_size_mid 0.400
_exptl_crystal_size_min 0.300
_refine_diff_density_max 1.333
_refine_diff_density_min -1.031
_refine_diff_density_rms 0.102
_refine_ls_extinction_method none
_refine_ls_goodness_of_fit_ref 1.039
_refine_ls_hydrogen_treatment constr
_refine_ls_matrix_type full
_refine_ls_number_parameters 919
_refine_ls_number_reflns 9262
_refine_ls_number_restraints 566
_refine_ls_restrained_S_all 1.105
_refine_ls_R_factor_all 0.0909
_refine_ls_R_factor_gt 0.0834
_refine_ls_shift/su_max 0.001
_refine_ls_shift/su_mean 0.000
_refine_ls_structure_factor_coef Fsqd
_refine_ls_weighting_details 'w=1/[\s^2^(Fo^2^)+(0.1199P)^2^+38.8083P] where P=(Fo^2^+2Fc^2^)/3'
_refine_ls_weighting_scheme calc
_refine_ls_wR_factor_gt 0.2197
_refine_ls_wR_factor_ref 0.2267
_reflns_Friedel_coverage 0.000
_reflns_number_gt 8127
_reflns_number_total 9262
_reflns_threshold_expression 'I > 2\s(I)'
_cod_data_source_file c6dt01288d2.cif
_cod_data_source_block shelx
_cod_depositor_comments 'Adding full bibliography for 7039111--7039113.cif.'
_cod_original_cell_volume 7932.9(4)
_cod_database_code 7039111
_shelx_shelxl_version_number 2014/7
_shelx_space_group_comment
;
The symmetry employed for this shelxl refinement is uniquely defined
by the following loop, which should always be used as a source of
symmetry information in preference to the above space-group names.
They are only intended as comments.
;
_shelx_estimated_absorpt_t_min 0.735
_shelx_estimated_absorpt_t_max 0.828

loop_
_space_group_symop_operation_xyz
'x, y, z'
'-x, y+1/2, -z+1/2'
'-x, -y, -z'
'x, -y-1/2, z-1/2'

loop_
_atom_site_label
_atom_site_type_symbol
_atom_site_fract_x
_atom_site_fract_y
_atom_site_fract_z
_atom_site_U_iso_or_equiv
_atom_site_adp_type
_atom_site_occupancy
_atom_site_site_symmetry_order
_atom_site_calc_flag
_atom_site_refinement_flags_posn
_atom_site_refinement_flags_adp
_atom_site_refinement_flags_occupancy
_atom_site_disorder_assembly
_atom_site_disorder_group
Zn1 Zn 0.01851(4) -0.31574(3) 0.07701(3) 0.0337(3) Uani 1 1 d . . . . .
Zn2 Zn -0.06207(4) -0.20916(3) 0.11015(3) 0.0334(3) Uani 1 1 d . . . . .
O1 O 0.0277(3) -0.4192(2) -0.0138(2) 0.0423(11) Uani 1 1 d . . . . .
O2 O -0.0794(3) -0.2630(2) 0.02424(19) 0.0360(10) Uani 1 1 d . . . . .
O3 O -0.1852(3) -0.1103(2) 0.0738(2) 0.0462(12) Uani 1 1 d . . . . .
O4 O 0.0957(3) -0.4395(2) 0.1080(2) 0.0445(12) Uani 1 1 d . . . . .
O5 O -0.0403(3) -0.2992(2) 0.1485(2) 0.0387(11) Uani 1 1 d . . . . .
O6 O -0.1584(3) -0.1501(2) 0.1898(2) 0.0478(12) Uani 1 1 d . . . . .
O7 O 0.1565(3) -0.3713(2) 0.0441(2) 0.0461(12) Uani 1 1 d . . . . .
O8 O 0.0532(2) -0.2257(2) 0.1106(2) 0.0382(11) Uani 1 1 d . . . . .
O9 O -0.0637(3) -0.0811(2) 0.1639(2) 0.0450(12) Uani 1 1 d . . . . .
N1 N -0.0188(3) -0.3693(2) -0.0101(2) 0.0366(13) Uani 1 1 d . . . . .
N2 N -0.1628(3) -0.1640(3) 0.0491(3) 0.0396(14) Uani 1 1 d . . . . .
N3 N 0.0541(3) -0.3965(3) 0.1329(3) 0.0377(13) Uani 1 1 d . . . . .
N4 N -0.1151(3) -0.2022(3) 0.1889(3) 0.0403(14) Uani 1 1 d . . . . .
N5 N 0.1331(3) -0.3175(3) 0.0672(3) 0.0394(14) Uani 1 1 d . . . . .
N6 N -0.0149(3) -0.1222(2) 0.1429(2) 0.0383(14) Uani 1 1 d . . . . .
N7 N 0.3677(6) -0.7182(5) -0.0662(5) 0.107(3) Uani 1 1 d . . . . .
B1 B 0.1053(5) -0.4254(4) 0.0400(4) 0.042(2) Uani 1 1 d . . . . .
B2 B -0.1480(5) -0.0986(4) 0.1475(4) 0.0396(19) Uani 1 1 d . . . . .
C1 C -0.0845(4) -0.3692(3) -0.0588(3) 0.0364(16) Uani 1 1 d . . . . .
H1 H -0.0933 -0.4021 -0.0893 0.044 Uiso 1 1 calc R U . . .
C2 C -0.1454(4) -0.3248(3) -0.0715(3) 0.0323(15) Uani 1 1 d . . . . .
C3 C -0.2132(4) -0.3341(3) -0.1271(3) 0.0408(17) Uani 1 1 d . . . . .
H3 H -0.2154 -0.3689 -0.1540 0.049 Uiso 1 1 calc R U . . .
C4 C -0.2770(4) -0.2953(3) -0.1447(3) 0.0419(17) Uani 1 1 d . . . . .
C5 C -0.2707(4) -0.2447(3) -0.1052(3) 0.0432(17) Uani 1 1 d . . . . .
H5 H -0.3124 -0.2165 -0.1173 0.052 Uiso 1 1 calc R U . . .
C6 C -0.2064(4) -0.2324(3) -0.0480(3) 0.0348(15) Uani 1 1 d . . . . .
C7 C -0.1418(4) -0.2730(3) -0.0295(3) 0.0332(15) Uani 1 1 d . . . . .
C8 C -0.2107(4) -0.1787(3) -0.0099(3) 0.0400(17) Uani 1 1 d . . . . .
H8 H -0.2523 -0.1516 -0.0297 0.048 Uiso 1 1 calc R U . . .
C9 C -0.3510(4) -0.3091(4) -0.2046(4) 0.060(2) Uani 1 1 d D U . . .
C10A C -0.3430(10) -0.3636(8) -0.2455(9) 0.102(7) Uani 0.541(13) 1 d D U P A 1
H10A H -0.2986 -0.3578 -0.2628 0.153 Uiso 0.541(13) 1 calc R U P A 1
H10B H -0.3340 -0.3994 -0.2169 0.153 Uiso 0.541(13) 1 calc R U P A 1
H10C H -0.3911 -0.3687 -0.2834 0.153 Uiso 0.541(13) 1 calc R U P A 1
C11A C -0.3681(10) -0.2532(7) -0.2523(7) 0.095(6) Uani 0.541(13) 1 d D U P A 1
H11A H -0.3735 -0.2174 -0.2268 0.143 Uiso 0.541(13) 1 calc R U P A 1
H11B H -0.3247 -0.2474 -0.2709 0.143 Uiso 0.541(13) 1 calc R U P A 1
H11C H -0.4167 -0.2597 -0.2892 0.143 Uiso 0.541(13) 1 calc R U P A 1
C12A C -0.4193(8) -0.3156(8) -0.1763(8) 0.079(6) Uani 0.541(13) 1 d D U P A 1
H12A H -0.4226 -0.2797 -0.1502 0.119 Uiso 0.541(13) 1 calc R U P A 1
H12B H -0.4681 -0.3203 -0.2135 0.119 Uiso 0.541(13) 1 calc R U P A 1
H12C H -0.4110 -0.3510 -0.1471 0.119 Uiso 0.541(13) 1 calc R U P A 1
C10B C -0.4199(9) -0.2688(9) -0.2092(10) 0.084(7) Uani 0.459(13) 1 d D U P A 2
H10D H -0.4331 -0.2711 -0.1671 0.127 Uiso 0.459(13) 1 calc R U P A 2
H10E H -0.4065 -0.2272 -0.2166 0.127 Uiso 0.459(13) 1 calc R U P A 2
H10F H -0.4650 -0.2818 -0.2468 0.127 Uiso 0.459(13) 1 calc R U P A 2
C11B C -0.3286(10) -0.3065(10) -0.2700(7) 0.081(6) Uani 0.459(13) 1 d D U P A 2
H11D H -0.2838 -0.3329 -0.2659 0.121 Uiso 0.459(13) 1 calc R U P A 2
H11E H -0.3732 -0.3197 -0.3080 0.121 Uiso 0.459(13) 1 calc R U P A 2
H11F H -0.3147 -0.2651 -0.2778 0.121 Uiso 0.459(13) 1 calc R U P A 2
C12B C -0.3770(11) -0.3755(7) -0.1982(10) 0.089(7) Uani 0.459(13) 1 d D U P A 2
H12D H -0.3331 -0.4027 -0.1951 0.133 Uiso 0.459(13) 1 calc R U P A 2
H12E H -0.3930 -0.3794 -0.1576 0.133 Uiso 0.459(13) 1 calc R U P A 2
H12F H -0.4211 -0.3858 -0.2379 0.133 Uiso 0.459(13) 1 calc R U P A 2
C13 C 0.0469(4) -0.4125(3) 0.1910(3) 0.0391(16) Uani 1 1 d . . . . .
H13 H 0.0695 -0.4498 0.2093 0.047 Uiso 1 1 calc R U . . .
C14 C 0.0067(4) -0.3777(3) 0.2308(3) 0.0366(16) Uani 1 1 d . . . . .
C15 C 0.0121(4) -0.4020(3) 0.2947(3) 0.0400(16) Uani 1 1 d . . . . .
H15 H 0.0409 -0.4381 0.3088 0.048 Uiso 1 1 calc R U . . .
C16 C -0.0241(4) -0.3745(3) 0.3384(3) 0.0359(16) Uani 1 1 d . . . . .
C17 C -0.0662(4) -0.3225(3) 0.3149(3) 0.0395(17) Uani 1 1 d . . . . .
H17 H -0.0929 -0.3039 0.3424 0.047 Uiso 1 1 calc R U . . .
C18 C -0.0714(4) -0.2958(3) 0.2525(3) 0.0362(16) Uani 1 1 d . . . . .
C19 C -0.0346(4) -0.3240(3) 0.2084(3) 0.0340(16) Uani 1 1 d . . . . .
C20 C -0.1134(4) -0.2383(3) 0.2373(3) 0.0420(17) Uani 1 1 d . . . . .
H20 H -0.1423 -0.2266 0.2664 0.050 Uiso 1 1 calc R U . . .
C21 C -0.0203(4) -0.4007(3) 0.4081(3) 0.0411(17) Uani 1 1 d . . . . .
C22 C -0.0038(5) -0.3506(4) 0.4614(3) 0.058(2) Uani 1 1 d . . . . .
H22A H -0.0441 -0.3194 0.4469 0.087 Uiso 1 1 calc R U . . .
H22B H -0.0047 -0.3674 0.5045 0.087 Uiso 1 1 calc R U . . .
H22C H 0.0478 -0.3330 0.4666 0.087 Uiso 1 1 calc R U . . .
C23 C -0.1011(5) -0.4282(4) 0.4035(4) 0.062(2) Uani 1 1 d . . . . .
H23A H -0.1135 -0.4605 0.3699 0.094 Uiso 1 1 calc R U . . .
H23B H -0.0995 -0.4446 0.4475 0.094 Uiso 1 1 calc R U . . .
H23C H -0.1415 -0.3970 0.3902 0.094 Uiso 1 1 calc R U . . .
C24 C 0.0439(5) -0.4492(4) 0.4321(4) 0.059(2) Uani 1 1 d . . . . .
H24A H 0.0343 -0.4816 0.3987 0.088 Uiso 1 1 calc R U . . .
H24B H 0.0953 -0.4312 0.4375 0.088 Uiso 1 1 calc R U . . .
H24C H 0.0429 -0.4656 0.4754 0.088 Uiso 1 1 calc R U . . .
C25 C 0.1888(4) -0.2779(3) 0.0803(3) 0.0415(17) Uani 1 1 d . . . . .
H25 H 0.2373 -0.2900 0.0751 0.050 Uiso 1 1 calc R U . . .
C26 C 0.1828(4) -0.2159(3) 0.1024(3) 0.0392(17) Uani 1 1 d . . . . .
C27 C 0.2483(4) -0.1787(3) 0.1084(3) 0.0400(17) Uani 1 1 d . . . . .
H27 H 0.2926 -0.1960 0.0998 0.048 Uiso 1 1 calc R U . . .
C28 C 0.2518(4) -0.1188(3) 0.1260(3) 0.0454(18) Uani 1 1 d . . . . .
C29 C 0.1859(4) -0.0958(4) 0.1403(3) 0.0479(18) Uani 1 1 d . . . . .
H29 H 0.1867 -0.0550 0.1539 0.058 Uiso 1 1 calc R U . . .
C30 C 0.1185(4) -0.1305(3) 0.1354(3) 0.0363(16) Uani 1 1 d . . . . .
C31 C 0.1156(4) -0.1916(3) 0.1154(3) 0.0367(16) Uani 1 1 d . . . . .
C32 C 0.0539(4) -0.0999(3) 0.1509(3) 0.0404(16) Uani 1 1 d . . . . .
H32 H 0.0634 -0.0603 0.1683 0.048 Uiso 1 1 calc R U . . .
C33 C 0.3238(4) -0.0803(4) 0.1272(4) 0.059(2) Uani 1 1 d . . . . .
C34 C 0.3148(6) -0.0149(5) 0.1426(8) 0.113(5) Uani 1 1 d . . . . .
H34A H 0.2662 0.0009 0.1112 0.170 Uiso 1 1 calc R U . . .
H34B H 0.3130 -0.0110 0.1889 0.170 Uiso 1 1 calc R U . . .
H34C H 0.3594 0.0080 0.1378 0.170 Uiso 1 1 calc R U . . .
C35 C 0.3982(5) -0.1073(6) 0.1743(5) 0.095(3) Uani 1 1 d . . . . .
H35A H 0.4019 -0.1496 0.1626 0.142 Uiso 1 1 calc R U . . .
H35B H 0.4437 -0.0854 0.1698 0.142 Uiso 1 1 calc R U . . .
H35C H 0.3973 -0.1043 0.2209 0.142 Uiso 1 1 calc R U . . .
C36 C 0.3322(6) -0.0812(5) 0.0534(5) 0.082(3) Uani 1 1 d . . . . .
H36A H 0.3382 -0.1227 0.0403 0.123 Uiso 1 1 calc R U . . .
H36B H 0.2852 -0.0636 0.0214 0.123 Uiso 1 1 calc R U . . .
H36C H 0.3782 -0.0577 0.0531 0.123 Uiso 1 1 calc R U . . .
C37 C 0.1501(4) -0.4808(3) 0.0191(3) 0.0379(16) Uani 1 1 d . . . . .
C38 C 0.2287(4) -0.4936(4) 0.0549(3) 0.052(2) Uani 1 1 d . . . . .
H38 H 0.2545 -0.4696 0.0929 0.063 Uiso 1 1 calc R U . . .
C39 C 0.2701(5) -0.5399(4) 0.0369(4) 0.055(2) Uani 1 1 d . . . . .
H39 H 0.3230 -0.5467 0.0630 0.066 Uiso 1 1 calc R U . . .
C40 C 0.2357(4) -0.5767(3) -0.0187(3) 0.0427(17) Uani 1 1 d . . . . .
C41 C 0.1576(4) -0.5639(3) -0.0556(3) 0.0412(17) Uani 1 1 d . . . . .
H41 H 0.1323 -0.5875 -0.0942 0.049 Uiso 1 1 calc R U . . .
C42 C 0.1162(4) -0.5174(3) -0.0370(3) 0.0422(17) Uani 1 1 d . . . . .
H42 H 0.0633 -0.5104 -0.0632 0.051 Uiso 1 1 calc R U . . .
C43 C 0.2796(4) -0.6276(3) -0.0370(3) 0.0462(18) Uani 1 1 d . . . . .
C44 C 0.3604(5) -0.6249(5) -0.0211(5) 0.087(3) Uani 1 1 d . . . . .
H44 H 0.3861 -0.5897 0.0007 0.104 Uiso 1 1 calc R U . . .
C45 C 0.4046(5) -0.6691(5) -0.0345(5) 0.085(3) Uani 1 1 d . . . . .
H45 H 0.4600 -0.6657 -0.0220 0.101 Uiso 1 1 calc R U . . .
C46 C 0.2874(4) -0.7238(3) -0.0875(4) 0.0504(19) Uani 1 1 d . . . . .
H46 H 0.2630 -0.7583 -0.1121 0.061 Uiso 1 1 calc R U . . .
C47 C 0.2424(4) -0.6780(3) -0.0724(3) 0.0423(17) Uani 1 1 d . . . . .
H47 H 0.1869 -0.6812 -0.0860 0.051 Uiso 1 1 calc R U . . .
C48 C -0.1918(4) -0.0421(3) 0.1662(3) 0.0428(17) Uani 1 1 d . . . . .
C49 C -0.2210(5) 0.0051(4) 0.1201(4) 0.070(3) Uani 1 1 d . . . . .
H49 H -0.2143 0.0025 0.0768 0.084 Uiso 1 1 calc R U . . .
C50 C -0.2593(6) 0.0553(4) 0.1347(4) 0.081(3) Uani 1 1 d . . . . .
H50 H -0.2767 0.0862 0.1021 0.097 Uiso 1 1 calc R U . . .
C51 C -0.2722(5) 0.0603(5) 0.1975(4) 0.074(3) Uani 1 1 d . . . . .
C52 C -0.2416(5) 0.0152(4) 0.2443(4) 0.056(2) Uani 1 1 d . . . . .
H52 H -0.2481 0.0178 0.2877 0.068 Uiso 1 1 calc R U . . .
C53 C -0.2020(4) -0.0330(3) 0.2294(3) 0.0475(18) Uani 1 1 d . . . . .
H53 H -0.1805 -0.0618 0.2638 0.057 Uiso 1 1 calc R U . . .
C54A C -0.3143(6) 0.1180(4) 0.2089(5) 0.077(3) Uani 0.694(8) 1 d G U P B 1
C55A C -0.3626(6) 0.1526(4) 0.1572(4) 0.084(3) Uani 0.694(8) 1 d G U P B 1
H55A H -0.3710 0.1414 0.1116 0.101 Uiso 0.694(8) 1 calc R U P B 1
C56A C -0.3986(6) 0.2037(4) 0.1721(4) 0.097(4) Uani 0.694(8) 1 d G U P B 1
H56A H -0.4316 0.2273 0.1367 0.117 Uiso 0.694(8) 1 calc R U P B 1
N8A N -0.3863(6) 0.2201(4) 0.2388(5) 0.105(3) Uani 0.694(8) 1 d G U P B 1
C57A C -0.3380(6) 0.1856(5) 0.2906(4) 0.080(3) Uani 0.694(8) 1 d G U P B 1
H57A H -0.3296 0.1968 0.3362 0.096 Uiso 0.694(8) 1 calc R U P B 1
C58A C -0.3020(6) 0.1345(5) 0.2757(5) 0.079(3) Uani 0.694(8) 1 d G U P B 1
H58A H -0.2690 0.1109 0.3111 0.094 Uiso 0.694(8) 1 calc R U P B 1
C54B C -0.3284(12) 0.0991(12) 0.2227(13) 0.083(4) Uani 0.306(8) 1 d G U P B 2
C55B C -0.4061(12) 0.1045(10) 0.1830(10) 0.088(4) Uani 0.306(8) 1 d G U P B 2
H55B H -0.4254 0.0811 0.1432 0.106 Uiso 0.306(8) 1 calc R U P B 2
C56B C -0.4556(10) 0.1442(11) 0.2015(10) 0.097(4) Uani 0.306(8) 1 d G U P B 2
H56B H -0.5087 0.1479 0.1744 0.117 Uiso 0.306(8) 1 calc R U P B 2
N8B N -0.4274(13) 0.1784(10) 0.2597(10) 0.097(4) Uani 0.306(8) 1 d G U P B 2
C57B C -0.3497(14) 0.1730(12) 0.2994(10) 0.086(4) Uani 0.306(8) 1 d G U P B 2
H57B H -0.3304 0.1965 0.3391 0.103 Uiso 0.306(8) 1 calc R U P B 2
C58B C -0.3002(11) 0.1334(14) 0.2809(13) 0.079(3) Uani 0.306(8) 1 d G U P B 2
H58B H -0.2471 0.1297 0.3080 0.095 Uiso 0.306(8) 1 calc R U P B 2
N9 N 0.1563(4) -0.1899(3) 0.3502(3) 0.0792(18) Uani 1 1 d D U . . .
C59A C 0.2022(7) -0.2171(7) 0.3045(6) 0.078(3) Uani 0.626(6) 1 d D U P C 1
H59A H 0.2244 -0.1835 0.2853 0.094 Uiso 0.626(6) 1 calc R U P C 1
H59B H 0.2466 -0.2407 0.3335 0.094 Uiso 0.626(6) 1 calc R U P C 1
C60A C 0.1610(10) -0.2532(7) 0.2526(5) 0.080(4) Uani 0.626(6) 1 d D U P C 1
H60A H 0.1957 -0.2675 0.2277 0.120 Uiso 0.626(6) 1 calc R U P C 1
H60B H 0.1400 -0.2877 0.2706 0.120 Uiso 0.626(6) 1 calc R U P C 1
H60C H 0.1177 -0.2303 0.2222 0.120 Uiso 0.626(6) 1 calc R U P C 1
C61A C 0.1381(8) -0.2479(6) 0.3902(7) 0.091(3) Uani 0.626(6) 1 d D U P C 1
H61A H 0.0991 -0.2356 0.4124 0.109 Uiso 0.626(6) 1 calc R U P C 1
H61B H 0.1131 -0.2789 0.3564 0.109 Uiso 0.626(6) 1 calc R U P C 1
C62A C 0.1991(10) -0.2741(7) 0.4377(6) 0.108(5) Uani 0.626(6) 1 d D U P C 1
H62A H 0.1799 -0.3083 0.4577 0.162 Uiso 0.626(6) 1 calc R U P C 1
H62B H 0.2377 -0.2883 0.4166 0.162 Uiso 0.626(6) 1 calc R U P C 1
H62C H 0.2237 -0.2448 0.4729 0.162 Uiso 0.626(6) 1 calc R U P C 1
C63A C 0.1970(8) -0.1451(6) 0.3996(6) 0.087(3) Uani 0.626(6) 1 d D U P C 1
H63A H 0.1556 -0.1216 0.4102 0.105 Uiso 0.626(6) 1 calc R U P C 1
H63B H 0.2244 -0.1679 0.4410 0.105 Uiso 0.626(6) 1 calc R U P C 1
C64A C 0.2491(10) -0.1046(8) 0.3919(10) 0.132(6) Uani 0.626(6) 1 d D U P C 1
H64A H 0.2675 -0.0800 0.4327 0.198 Uiso 0.626(6) 1 calc R U P C 1
H64B H 0.2936 -0.1255 0.3843 0.198 Uiso 0.626(6) 1 calc R U P C 1
H64C H 0.2240 -0.0788 0.3532 0.198 Uiso 0.626(6) 1 calc R U P C 1
C65A C 0.0753(6) -0.1723(8) 0.3045(6) 0.080(3) Uani 0.626(6) 1 d D U P C 1
H65A H 0.0822 -0.1437 0.2704 0.096 Uiso 0.626(6) 1 calc R U P C 1
H65B H 0.0501 -0.2087 0.2801 0.096 Uiso 0.626(6) 1 calc R U P C 1
C66A C 0.0250(7) -0.1471(9) 0.3337(7) 0.098(5) Uani 0.626(6) 1 d D U P C 1
H66A H -0.0246 -0.1379 0.2990 0.147 Uiso 0.626(6) 1 calc R U P C 1
H66B H 0.0155 -0.1752 0.3664 0.147 Uiso 0.626(6) 1 calc R U P C 1
H66C H 0.0478 -0.1099 0.3567 0.147 Uiso 0.626(6) 1 calc R U P C 1
C59B C 0.1162(11) -0.2192(10) 0.2850(8) 0.079(3) Uani 0.374(6) 1 d D U P C 2
H59C H 0.1032 -0.1891 0.2482 0.095 Uiso 0.374(6) 1 calc R U P C 2
H59D H 0.0671 -0.2384 0.2865 0.095 Uiso 0.374(6) 1 calc R U P C 2
C60B C 0.1761(17) -0.2701(12) 0.2718(10) 0.080(4) Uani 0.374(6) 1 d D U P C 2
H60D H 0.1512 -0.2904 0.2289 0.120 Uiso 0.374(6) 1 calc R U P C 2
H60E H 0.2245 -0.2506 0.2703 0.120 Uiso 0.374(6) 1 calc R U P C 2
H60F H 0.1885 -0.2996 0.3085 0.120 Uiso 0.374(6) 1 calc R U P C 2
C61B C 0.2022(11) -0.2266(11) 0.4095(8) 0.086(3) Uani 0.374(6) 1 d D U P C 2
H61C H 0.2506 -0.2055 0.4357 0.103 Uiso 0.374(6) 1 calc R U P C 2
H61D H 0.2162 -0.2663 0.3952 0.103 Uiso 0.374(6) 1 calc R U P C 2
C62B C 0.140(2) -0.2335(11) 0.4536(11) 0.144(7) Uani 0.374(6) 1 d D U P C 2
H62D H 0.1645 -0.2571 0.4943 0.217 Uiso 0.374(6) 1 calc R U P C 2
H62E H 0.1266 -0.1935 0.4664 0.217 Uiso 0.374(6) 1 calc R U P C 2
H62F H 0.0925 -0.2538 0.4262 0.217 Uiso 0.374(6) 1 calc R U P C 2
C63B C 0.2112(12) -0.1436(8) 0.3290(11) 0.089(4) Uani 0.374(6) 1 d D U P C 2
H63C H 0.1933 -0.1374 0.2795 0.107 Uiso 0.374(6) 1 calc R U P C 2
H63D H 0.2659 -0.1582 0.3428 0.107 Uiso 0.374(6) 1 calc R U P C 2
C64B C 0.2049(14) -0.0824(8) 0.3672(12) 0.083(5) Uani 0.374(6) 1 d D U P C 2
H64D H 0.2380 -0.0517 0.3560 0.124 Uiso 0.374(6) 1 calc R U P C 2
H64E H 0.1504 -0.0687 0.3531 0.124 Uiso 0.374(6) 1 calc R U P C 2
H64F H 0.2226 -0.0894 0.4160 0.124 Uiso 0.374(6) 1 calc R U P C 2
C65B C 0.0965(11) -0.1495(10) 0.3741(11) 0.086(3) Uani 0.374(6) 1 d D U P C 2
H65C H 0.0838 -0.1118 0.3477 0.103 Uiso 0.374(6) 1 calc R U P C 2
H65D H 0.1175 -0.1396 0.4226 0.103 Uiso 0.374(6) 1 calc R U P C 2
C66B C 0.0201(11) -0.1936(13) 0.3588(17) 0.129(7) Uani 0.374(6) 1 d D U P C 2
H66D H -0.0214 -0.1732 0.3717 0.194 Uiso 0.374(6) 1 calc R U P C 2
H66E H 0.0013 -0.2032 0.3106 0.194 Uiso 0.374(6) 1 calc R U P C 2
H66F H 0.0348 -0.2307 0.3849 0.194 Uiso 0.374(6) 1 calc R U P C 2

loop_
_atom_site_aniso_label
_atom_site_aniso_U_11
_atom_site_aniso_U_22
_atom_site_aniso_U_33
_atom_site_aniso_U_23
_atom_site_aniso_U_13
_atom_site_aniso_U_12
Zn1 0.0460(5) 0.0397(5) 0.0213(4) 0.0002(3) 0.0191(3) 0.0054(3)
Zn2 0.0456(5) 0.0370(5) 0.0236(4) 0.0013(3) 0.0193(3) 0.0034(3)
O1 0.056(3) 0.047(3) 0.028(2) -0.005(2) 0.018(2) 0.013(2)
O2 0.052(3) 0.037(3) 0.021(2) -0.0027(19) 0.014(2) 0.000(2)
O3 0.066(3) 0.040(3) 0.033(3) -0.004(2) 0.016(2) 0.018(2)
O4 0.065(3) 0.050(3) 0.027(2) 0.002(2) 0.027(2) 0.018(2)
O5 0.053(3) 0.044(3) 0.028(2) 0.006(2) 0.025(2) 0.012(2)
O6 0.061(3) 0.048(3) 0.048(3) 0.011(2) 0.036(2) 0.016(2)
O7 0.055(3) 0.047(3) 0.048(3) -0.009(2) 0.033(2) 0.006(2)
O8 0.043(3) 0.041(3) 0.037(3) -0.002(2) 0.021(2) 0.001(2)
O9 0.055(3) 0.047(3) 0.043(3) -0.012(2) 0.028(2) 0.005(2)
N1 0.057(4) 0.038(3) 0.024(3) 0.005(2) 0.026(3) 0.008(3)
N2 0.056(4) 0.040(4) 0.031(3) 0.003(3) 0.026(3) 0.012(3)
N3 0.046(3) 0.044(4) 0.030(3) -0.002(3) 0.022(2) 0.013(3)
N4 0.053(4) 0.041(4) 0.034(3) 0.006(3) 0.024(3) 0.014(3)
N5 0.051(4) 0.042(4) 0.030(3) -0.001(3) 0.020(3) 0.007(3)
N6 0.061(4) 0.035(3) 0.026(3) -0.002(2) 0.025(3) 0.009(3)
N7 0.103(7) 0.106(8) 0.121(8) -0.031(6) 0.046(6) 0.018(6)
B1 0.055(5) 0.051(5) 0.025(4) 0.002(4) 0.022(4) 0.006(4)
B2 0.059(5) 0.039(5) 0.030(4) 0.002(3) 0.026(4) 0.011(4)
C1 0.047(4) 0.045(4) 0.023(3) -0.003(3) 0.019(3) -0.001(3)
C2 0.042(4) 0.041(4) 0.021(3) -0.001(3) 0.021(3) 0.002(3)
C3 0.051(4) 0.048(4) 0.030(4) -0.011(3) 0.022(3) -0.003(4)
C4 0.047(4) 0.054(5) 0.030(4) -0.007(3) 0.018(3) 0.000(4)
C5 0.045(4) 0.053(5) 0.036(4) 0.000(3) 0.019(3) 0.011(3)
C6 0.045(4) 0.042(4) 0.024(3) 0.002(3) 0.020(3) 0.008(3)
C7 0.046(4) 0.039(4) 0.021(3) 0.002(3) 0.018(3) 0.000(3)
C8 0.048(4) 0.048(5) 0.027(4) 0.004(3) 0.017(3) 0.009(3)
C9 0.049(4) 0.078(6) 0.045(4) -0.013(4) 0.005(3) 0.010(4)
C10A 0.071(11) 0.128(15) 0.079(13) -0.062(12) -0.016(9) 0.018(11)
C11A 0.076(11) 0.140(15) 0.049(9) -0.012(10) -0.011(8) 0.016(11)
C12A 0.041(8) 0.099(14) 0.082(12) -0.024(10) -0.003(8) 0.007(9)
C10B 0.047(10) 0.114(16) 0.077(13) -0.038(12) -0.004(9) 0.022(11)
C11B 0.069(11) 0.126(16) 0.033(9) -0.021(10) -0.005(8) 0.013(12)
C12B 0.064(12) 0.118(16) 0.068(12) -0.017(12) -0.003(10) -0.023(11)
C13 0.054(4) 0.044(4) 0.026(4) 0.007(3) 0.021(3) 0.008(3)
C14 0.053(4) 0.041(4) 0.021(3) 0.001(3) 0.019(3) 0.004(3)
C15 0.057(4) 0.043(4) 0.025(3) 0.003(3) 0.020(3) 0.005(3)
C16 0.054(4) 0.039(4) 0.023(3) -0.002(3) 0.024(3) -0.001(3)
C17 0.059(4) 0.043(5) 0.026(4) -0.002(3) 0.028(3) 0.008(3)
C18 0.049(4) 0.041(4) 0.025(3) 0.006(3) 0.021(3) 0.003(3)
C19 0.050(4) 0.037(4) 0.021(3) 0.001(3) 0.020(3) 0.005(3)
C20 0.054(4) 0.047(5) 0.036(4) 0.004(3) 0.029(3) 0.007(3)
C21 0.063(5) 0.043(4) 0.025(3) 0.005(3) 0.025(3) 0.005(3)
C22 0.100(6) 0.057(5) 0.025(4) 0.002(3) 0.031(4) 0.005(5)
C23 0.090(6) 0.063(6) 0.045(4) 0.015(4) 0.038(4) -0.005(5)
C24 0.095(6) 0.059(5) 0.032(4) 0.017(4) 0.033(4) 0.013(4)
C25 0.047(4) 0.049(5) 0.033(4) -0.003(3) 0.019(3) 0.003(4)
C26 0.048(4) 0.039(4) 0.031(4) -0.004(3) 0.012(3) 0.003(3)
C27 0.039(4) 0.045(5) 0.041(4) -0.005(3) 0.019(3) 0.003(3)
C28 0.045(4) 0.052(5) 0.042(4) -0.005(3) 0.017(3) -0.001(3)
C29 0.052(5) 0.053(5) 0.040(4) -0.006(3) 0.015(3) -0.004(4)
C30 0.047(4) 0.037(4) 0.028(3) -0.005(3) 0.015(3) 0.002(3)
C31 0.040(4) 0.050(5) 0.026(3) -0.001(3) 0.017(3) 0.001(3)
C32 0.046(4) 0.044(4) 0.036(4) -0.006(3) 0.021(3) -0.006(3)
C33 0.044(4) 0.064(6) 0.074(5) -0.011(4) 0.025(4) -0.010(4)
C34 0.079(7) 0.067(7) 0.216(15) -0.034(8) 0.078(8) -0.022(6)
C35 0.061(6) 0.128(10) 0.087(7) 0.015(7) 0.010(5) -0.017(6)
C36 0.074(6) 0.102(8) 0.075(6) 0.007(6) 0.032(5) -0.009(6)
C37 0.052(4) 0.044(4) 0.026(3) 0.006(3) 0.024(3) 0.007(3)
C38 0.063(5) 0.059(5) 0.034(4) -0.014(4) 0.013(3) 0.006(4)
C39 0.054(5) 0.062(5) 0.049(5) -0.009(4) 0.015(4) 0.014(4)
C40 0.052(4) 0.049(5) 0.036(4) 0.001(3) 0.028(3) 0.006(3)
C41 0.055(4) 0.045(5) 0.030(4) -0.007(3) 0.024(3) 0.001(3)
C42 0.048(4) 0.052(5) 0.033(4) 0.002(3) 0.022(3) 0.006(3)
C43 0.053(5) 0.053(5) 0.042(4) -0.003(4) 0.029(3) 0.001(4)
C44 0.055(6) 0.093(8) 0.118(8) -0.056(6) 0.035(5) -0.003(5)
C45 0.030(4) 0.090(7) 0.129(8) -0.070(7) 0.018(5) 0.004(4)
C46 0.056(5) 0.048(5) 0.060(5) -0.005(4) 0.035(4) 0.005(4)
C47 0.051(4) 0.044(5) 0.042(4) 0.001(3) 0.030(3) 0.002(4)
C48 0.047(4) 0.050(5) 0.035(4) -0.006(3) 0.018(3) -0.001(3)
C49 0.101(7) 0.074(6) 0.035(4) -0.001(4) 0.021(4) 0.036(5)
C50 0.120(8) 0.070(6) 0.045(5) -0.009(4) 0.018(5) 0.053(6)
C51 0.069(6) 0.093(7) 0.051(5) -0.035(5) 0.003(4) 0.030(5)
C52 0.070(5) 0.062(6) 0.049(5) -0.022(4) 0.037(4) -0.007(4)
C53 0.065(5) 0.049(5) 0.036(4) 0.000(3) 0.027(3) -0.006(4)
C54A 0.066(5) 0.095(6) 0.064(5) -0.032(5) 0.012(4) 0.034(5)
C55A 0.075(5) 0.099(6) 0.067(5) -0.032(5) 0.005(4) 0.042(5)
C56A 0.087(6) 0.106(7) 0.080(6) -0.039(6) 0.000(5) 0.047(5)
N8A 0.097(6) 0.112(6) 0.091(5) -0.038(5) 0.006(5) 0.030(5)
C57A 0.075(5) 0.095(6) 0.064(5) -0.041(5) 0.014(4) 0.031(5)
C58A 0.070(5) 0.095(6) 0.065(5) -0.034(4) 0.013(4) 0.026(4)
C54B 0.073(6) 0.098(7) 0.067(6) -0.035(5) 0.007(5) 0.037(5)
C55B 0.077(6) 0.102(7) 0.071(6) -0.033(6) 0.003(6) 0.040(6)
C56B 0.087(7) 0.107(8) 0.081(7) -0.036(7) 0.001(7) 0.045(7)
N8B 0.090(6) 0.107(7) 0.082(6) -0.034(6) 0.009(6) 0.031(6)
C57B 0.079(6) 0.099(6) 0.071(6) -0.040(5) 0.011(5) 0.031(5)
C58B 0.072(5) 0.096(6) 0.065(5) -0.036(5) 0.013(5) 0.029(5)
N9 0.078(4) 0.134(5) 0.033(3) -0.002(3) 0.029(3) -0.005(3)
C59A 0.075(5) 0.127(7) 0.038(5) 0.000(5) 0.027(4) 0.003(5)
C60A 0.082(7) 0.138(9) 0.024(6) 0.011(6) 0.022(5) 0.008(6)
C61A 0.090(6) 0.141(8) 0.053(6) -0.003(6) 0.039(5) -0.013(6)
C62A 0.133(10) 0.151(11) 0.056(8) 0.027(8) 0.052(7) -0.013(9)
C63A 0.084(5) 0.138(7) 0.047(5) -0.007(5) 0.029(4) -0.009(5)
C64A 0.126(11) 0.174(12) 0.105(10) 0.003(10) 0.049(9) 0.008(10)
C65A 0.077(5) 0.133(7) 0.036(5) -0.006(5) 0.030(4) -0.003(5)
C66A 0.101(9) 0.145(11) 0.052(8) -0.014(8) 0.029(7) 0.004(9)
C59B 0.079(6) 0.131(7) 0.033(5) -0.001(6) 0.025(5) -0.001(6)
C60B 0.082(7) 0.138(9) 0.024(6) 0.011(6) 0.022(5) 0.008(6)
C61B 0.086(6) 0.141(7) 0.040(6) -0.001(6) 0.034(5) -0.008(6)
C62B 0.133(12) 0.179(13) 0.106(12) 0.018(12) 0.016(11) -0.005(12)
C63B 0.085(6) 0.138(7) 0.050(6) 0.000(6) 0.030(5) -0.001(6)
C64B 0.080(11) 0.128(12) 0.060(10) 0.010(10) 0.052(9) 0.009(10)
C65B 0.085(6) 0.138(7) 0.041(6) -0.006(6) 0.027(5) -0.005(6)
C66B 0.127(12) 0.174(13) 0.081(11) -0.003(11) 0.024(11) 0.004(12)

loop_
_atom_type_symbol
_atom_type_description
_atom_type_scat_dispersion_real
_atom_type_scat_dispersion_imag
_atom_type_scat_source
C C 0.0033 0.0016 'International Tables Vol C Tables 4.2.6.8 and 6.1.1.4'
H H 0.0000 0.0000 'International Tables Vol C Tables 4.2.6.8 and 6.1.1.4'
B B 0.0013 0.0007 'International Tables Vol C Tables 4.2.6.8 and 6.1.1.4'
N N 0.0061 0.0033 'International Tables Vol C Tables 4.2.6.8 and 6.1.1.4'
O O 0.0106 0.0060 'International Tables Vol C Tables 4.2.6.8 and 6.1.1.4'
Zn Zn 0.2839 1.4301 'International Tables Vol C Tables 4.2.6.8 and 6.1.1.4'

loop_
_geom_angle_atom_site_label_1
_geom_angle_atom_site_label_2
_geom_angle_atom_site_label_3
_geom_angle
N1 Zn1 O5 127.94(19)
N1 Zn1 O2 82.73(18)
O5 Zn1 O2 75.79(16)
N1 Zn1 N3 87.5(2)
O5 Zn1 N3 83.71(17)
O2 Zn1 N3 144.32(19)
N1 Zn1 N5 88.0(2)
O5 Zn1 N5 141.34(19)
O2 Zn1 N5 129.17(19)
N3 Zn1 N5 84.4(2)
N1 Zn1 O8 142.46(18)
O5 Zn1 O8 76.41(17)
O2 Zn1 O8 76.31(16)
N3 Zn1 O8 126.89(19)
N5 Zn1 O8 81.82(19)
N1 Zn1 Zn2 127.33(15)
O5 Zn1 Zn2 46.33(12)
O2 Zn1 Zn2 44.96(11)
N3 Zn1 Zn2 129.15(13)
N5 Zn1 Zn2 126.31(16)
O8 Zn1 Zn2 44.99(11)
O2 Zn2 O8 77.77(17)
O2 Zn2 N2 83.36(18)
O8 Zn2 N2 138.06(18)
O2 Zn2 N6 136.84(18)
O8 Zn2 N6 82.26(19)
N2 Zn2 N6 86.7(2)
O2 Zn2 N4 135.4(2)
O8 Zn2 N4 132.88(19)
N2 Zn2 N4 85.8(2)
N6 Zn2 N4 85.2(2)
O2 Zn2 O5 75.37(16)
O8 Zn2 O5 76.65(17)
N2 Zn2 O5 133.7(2)
N6 Zn2 O5 135.78(19)
N4 Zn2 O5 81.63(18)
O2 Zn2 Zn1 45.45(12)
O8 Zn2 Zn1 46.35(12)
N2 Zn2 Zn1 128.80(15)
N6 Zn2 Zn1 128.61(15)
N4 Zn2 Zn1 126.89(15)
O5 Zn2 Zn1 45.28(11)
N1 O1 B1 117.5(5)
C7 O2 Zn2 132.5(4)
C7 O2 Zn1 133.7(4)
Zn2 O2 Zn1 89.59(15)
N2 O3 B2 115.9(5)
N3 O4 B1 115.7(5)
C19 O5 Zn1 132.7(4)
C19 O5 Zn2 133.1(4)
Zn1 O5 Zn2 88.39(15)
N4 O6 B2 117.0(5)
N5 O7 B1 117.4(5)
C31 O8 Zn2 134.9(4)
C31 O8 Zn1 135.1(4)
Zn2 O8 Zn1 88.67(17)
N6 O9 B2 115.9(5)
C1 N1 O1 111.7(5)
C1 N1 Zn1 130.2(4)
O1 N1 Zn1 117.4(4)
C8 N2 O3 112.2(5)
C8 N2 Zn2 129.7(5)
O3 N2 Zn2 118.1(4)
C13 N3 O4 111.9(5)
C13 N3 Zn1 129.7(4)
O4 N3 Zn1 118.3(3)
C20 N4 O6 112.5(5)
C20 N4 Zn2 130.6(5)
O6 N4 Zn2 116.9(4)
C25 N5 O7 111.0(5)
C25 N5 Zn1 132.2(5)
O7 N5 Zn1 116.7(4)
C32 N6 O9 111.6(5)
C32 N6 Zn2 131.0(5)
O9 N6 Zn2 117.3(4)
C45 N7 C46 122.8(8)
O7 B1 O1 112.3(6)
O7 B1 O4 111.0(6)
O1 B1 O4 111.7(6)
O7 B1 C37 106.3(5)
O1 B1 C37 107.1(6)
O4 B1 C37 108.0(6)
O6 B2 O9 111.7(6)
O6 B2 O3 112.0(6)
O9 B2 O3 112.2(5)
O6 B2 C48 107.3(5)
O9 B2 C48 106.3(6)
O3 B2 C48 107.0(6)
N1 C1 C2 127.0(6)
N1 C1 H1 116.5
C2 C1 H1 116.5
C3 C2 C1 117.7(6)
C3 C2 C7 118.8(6)
C1 C2 C7 123.5(6)
C4 C3 C2 123.7(6)
C4 C3 H3 118.1
C2 C3 H3 118.1
C5 C4 C3 116.2(6)
C5 C4 C9 122.4(6)
C3 C4 C9 121.4(6)
C4 C5 C6 124.0(6)
C4 C5 H5 118.0
C6 C5 H5 118.0
C5 C6 C7 119.5(6)
C5 C6 C8 117.1(6)
C7 C6 C8 123.4(6)
O2 C7 C6 121.6(6)
O2 C7 C2 120.8(6)
C6 C7 C2 117.6(6)
N2 C8 C6 126.3(6)
N2 C8 H8 116.9
C6 C8 H8 116.9
C10A C9 C12A 111.8(9)
C10B C9 C11B 110.9(9)
C10B C9 C4 114.6(9)
C10A C9 C4 114.0(8)
C12A C9 C4 107.4(8)
C11B C9 C4 108.3(8)
C10A C9 C11A 108.1(9)
C12A C9 C11A 107.5(8)
C4 C9 C11A 107.9(8)
C10B C9 C12B 107.8(9)
C11B C9 C12B 106.1(9)
C4 C9 C12B 108.8(9)
C9 C10A H10A 109.5
C9 C10A H10B 109.5
H10A C10A H10B 109.5
C9 C10A H10C 109.5
H10A C10A H10C 109.5
H10B C10A H10C 109.5
C9 C11A H11A 109.5
C9 C11A H11B 109.5
H11A C11A H11B 109.5
C9 C11A H11C 109.5
H11A C11A H11C 109.5
H11B C11A H11C 109.5
C9 C12A H12A 109.5
C9 C12A H12B 109.5
H12A C12A H12B 109.5
C9 C12A H12C 109.5
H12A C12A H12C 109.5
H12B C12A H12C 109.5
C9 C10B H10D 109.5
C9 C10B H10E 109.5
H10D C10B H10E 109.5
C9 C10B H10F 109.5
H10D C10B H10F 109.5
H10E C10B H10F 109.5
C9 C11B H11D 109.5
C9 C11B H11E 109.5
H11D C11B H11E 109.5
C9 C11B H11F 109.5
H11D C11B H11F 109.5
H11E C11B H11F 109.5
C9 C12B H12D 109.5
C9 C12B H12E 109.5
H12D C12B H12E 109.5
C9 C12B H12F 109.5
H12D C12B H12F 109.5
H12E C12B H12F 109.5
N3 C13 C14 125.8(6)
N3 C13 H13 117.1
C14 C13 H13 117.1
C19 C14 C15 120.8(6)
C19 C14 C13 123.9(5)
C15 C14 C13 115.3(6)
C16 C15 C14 122.1(6)
C16 C15 H15 119.0
C14 C15 H15 119.0
C17 C16 C15 116.4(6)
C17 C16 C21 120.4(5)
C15 C16 C21 123.1(6)
C16 C17 C18 123.5(6)
C16 C17 H17 118.3
C18 C17 H17 118.3
C17 C18 C19 119.7(6)
C17 C18 C20 116.7(6)
C19 C18 C20 123.5(5)
O5 C19 C14 122.5(5)
O5 C19 C18 120.0(6)
C14 C19 C18 117.4(5)
N4 C20 C18 126.8(6)
N4 C20 H20 116.6
C18 C20 H20 116.6
C22 C21 C24 108.4(6)
C22 C21 C16 110.4(6)
C24 C21 C16 112.3(5)
C22 C21 C23 107.3(6)
C24 C21 C23 109.5(6)
C16 C21 C23 108.8(6)
C21 C22 H22A 109.5
C21 C22 H22B 109.5
H22A C22 H22B 109.5
C21 C22 H22C 109.5
H22A C22 H22C 109.5
H22B C22 H22C 109.5
C21 C23 H23A 109.5
C21 C23 H23B 109.5
H23A C23 H23B 109.5
C21 C23 H23C 109.5
H23A C23 H23C 109.5
H23B C23 H23C 109.5
C21 C24 H24A 109.5
C21 C24 H24B 109.5
H24A C24 H24B 109.5
C21 C24 H24C 109.5
H24A C24 H24C 109.5
H24B C24 H24C 109.5
N5 C25 C26 125.3(6)
N5 C25 H25 117.3
C26 C25 H25 117.3
C27 C26 C31 119.5(6)
C27 C26 C25 116.1(6)
C31 C26 C25 124.4(6)
C28 C27 C26 124.0(6)
C28 C27 H27 118.0
C26 C27 H27 118.0
C27 C28 C29 115.9(7)
C27 C28 C33 120.7(6)
C29 C28 C33 123.4(7)
C28 C29 C30 123.1(7)
C28 C29 H29 118.5
C30 C29 H29 118.5
C29 C30 C31 119.9(6)
C29 C30 C32 116.8(6)
C31 C30 C32 123.3(6)
O8 C31 C30 121.5(6)
O8 C31 C26 120.9(6)
C30 C31 C26 117.6(6)
N6 C32 C30 125.8(6)
N6 C32 H32 117.1
C30 C32 H32 117.1
C34 C33 C35 112.0(9)
C34 C33 C28 113.2(7)
C35 C33 C28 110.8(7)
C34 C33 C36 105.5(9)
C35 C33 C36 107.0(7)
C28 C33 C36 107.9(6)
C33 C34 H34A 109.5
C33 C34 H34B 109.5
H34A C34 H34B 109.5
C33 C34 H34C 109.5
H34A C34 H34C 109.5
H34B C34 H34C 109.5
C33 C35 H35A 109.5
C33 C35 H35B 109.5
H35A C35 H35B 109.5
C33 C35 H35C 109.5
H35A C35 H35C 109.5
H35B C35 H35C 109.5
C33 C36 H36A 109.5
C33 C36 H36B 109.5
H36A C36 H36B 109.5
C33 C36 H36C 109.5
H36A C36 H36C 109.5
H36B C36 H36C 109.5
C42 C37 C38 115.6(6)
C42 C37 B1 123.3(6)
C38 C37 B1 121.1(6)
C39 C38 C37 122.7(7)
C39 C38 H38 118.6
C37 C38 H38 118.6
C38 C39 C40 121.6(7)
C38 C39 H39 119.2
C40 C39 H39 119.2
C39 C40 C41 116.5(6)
C39 C40 C43 121.6(6)
C41 C40 C43 121.9(6)
C42 C41 C40 121.6(6)
C42 C41 H41 119.2
C40 C41 H41 119.2
C41 C42 C37 122.1(6)
C41 C42 H42 119.0
C37 C42 H42 119.0
C44 C43 C47 117.2(7)
C44 C43 C40 120.1(7)
C47 C43 C40 122.7(6)
C45 C44 C43 124.0(9)
C45 C44 H44 118.0
C43 C44 H44 118.0
N7 C45 C44 117.6(8)
N7 C45 H45 121.2
C44 C45 H45 121.2
N7 C46 C47 118.8(8)
N7 C46 H46 120.6
C47 C46 H46 120.6
C43 C47 C46 119.4(7)
C43 C47 H47 120.3
C46 C47 H47 120.3
C53 C48 C49 113.9(7)
C53 C48 B2 124.3(6)
C49 C48 B2 121.8(6)
C50 C49 C48 123.4(7)
C50 C49 H49 118.3
C48 C49 H49 118.3
C49 C50 C51 120.2(8)
C49 C50 H50 119.9
C51 C50 H50 119.9
C52 C51 C50 117.1(7)
C52 C51 C54B 108.9(13)
C50 C51 C54B 132.7(12)
C52 C51 C54A 126.7(8)
C50 C51 C54A 116.1(9)
C53 C52 C51 121.6(7)
C53 C52 H52 119.2
C51 C52 H52 119.2
C52 C53 C48 123.6(7)
C52 C53 H53 118.2
C48 C53 H53 118.2
C55A C54A C58A 120.0
C55A C54A C51 123.9(7)
C58A C54A C51 116.1(7)
C56A C55A C54A 120.0
C56A C55A H55A 120.0
C54A C55A H55A 120.0
C55A C56A N8A 120.0
C55A C56A H56A 120.0
N8A C56A H56A 120.0
C57A N8A C56A 120.0
C58A C57A N8A 120.0
C58A C57A H57A 120.0
N8A C57A H57A 120.0
C57A C58A C54A 120.0
C57A C58A H58A 120.0
C54A C58A H58A 120.0
C55B C54B C58B 120.0
C55B C54B C51 119.3(14)
C58B C54B C51 120.4(15)
C56B C55B C54B 120.0
C56B C55B H55B 120.0
C54B C55B H55B 120.0
C55B C56B N8B 120.0
C55B C56B H56B 120.0
N8B C56B H56B 120.0
C57B N8B C56B 120.0
N8B C57B C58B 120.0
N8B C57B H57B 120.0
C58B C57B H57B 120.0
C57B C58B C54B 120.0
C57B C58B H58B 120.0
C54B C58B H58B 120.0
C59B N9 C61B 120.4(11)
C63A N9 C65A 116.0(8)
C63A N9 C59A 116.9(9)
C65A N9 C59A 107.5(6)
C59B N9 C63B 101.4(13)
C61B N9 C63B 110.8(9)
C59B N9 C65B 110.7(9)
C61B N9 C65B 107.5(13)
C63B N9 C65B 105.0(8)
C63A N9 C61A 108.4(7)
C65A N9 C61A 102.8(9)
C59A N9 C61A 103.5(7)
C60A C59A N9 116.9(10)
C60A C59A H59A 108.1
N9 C59A H59A 108.1
C60A C59A H59B 108.1
N9 C59A H59B 108.1
H59A C59A H59B 107.3
C59A C60A H60A 109.5
C59A C60A H60B 109.5
H60A C60A H60B 109.5
C59A C60A H60C 109.5
H60A C60A H60C 109.5
H60B C60A H60C 109.5
C62A C61A N9 118.1(11)
C62A C61A H61A 107.8
N9 C61A H61A 107.8
C62A C61A H61B 107.8
N9 C61A H61B 107.8
H61A C61A H61B 107.1
C61A C62A H62A 109.5
C61A C62A H62B 109.5
H62A C62A H62B 109.5
C61A C62A H62C 109.5
H62A C62A H62C 109.5
H62B C62A H62C 109.5
C64A C63A N9 126.2(12)
C64A C63A H63A 105.8
N9 C63A H63A 105.8
C64A C63A H63B 105.8
N9 C63A H63B 105.8
H63A C63A H63B 106.2
C63A C64A H64A 109.5
C63A C64A H64B 109.5
H64A C64A H64B 109.5
C63A C64A H64C 109.5
H64A C64A H64C 109.5
H64B C64A H64C 109.5
C66A C65A N9 117.7(9)
C66A C65A H65A 107.9
N9 C65A H65A 107.9
C66A C65A H65B 107.9
N9 C65A H65B 107.9
H65A C65A H65B 107.2
C65A C66A H66A 109.5
C65A C66A H66B 109.5
H66A C66A H66B 109.5
C65A C66A H66C 109.5
H66A C66A H66C 109.5
H66B C66A H66C 109.5
N9 C59B C60B 107.5(12)
N9 C59B H59C 110.2
C60B C59B H59C 110.2
N9 C59B H59D 110.2
C60B C59B H59D 110.2
H59C C59B H59D 108.5
C59B C60B H60D 109.5
C59B C60B H60E 109.5
H60D C60B H60E 109.5
C59B C60B H60F 109.5
H60D C60B H60F 109.5
H60E C60B H60F 109.5
N9 C61B C62B 102.5(12)
N9 C61B H61C 111.3
C62B C61B H61C 111.3
N9 C61B H61D 111.3
C62B C61B H61D 111.3
H61C C61B H61D 109.2
C61B C62B H62D 109.5
C61B C62B H62E 109.5
H62D C62B H62E 109.5
C61B C62B H62F 109.5
H62D C62B H62F 109.5
H62E C62B H62F 109.5
N9 C63B C64B 105.5(11)
N9 C63B H63C 110.6
C64B C63B H63C 110.6
N9 C63B H63D 110.6
C64B C63B H63D 110.6
H63C C63B H63D 108.8
C63B C64B H64D 109.5
C63B C64B H64E 109.5
H64D C64B H64E 109.5
C63B C64B H64F 109.5
H64D C64B H64F 109.5
H64E C64B H64F 109.5
N9 C65B C66B 101.9(12)
N9 C65B H65C 111.4
C66B C65B H65C 111.4
N9 C65B H65D 111.4
C66B C65B H65D 111.4
H65C C65B H65D 109.3
C65B C66B H66D 109.5
C65B C66B H66E 109.5
H66D C66B H66E 109.5
C65B C66B H66F 109.5
H66D C66B H66F 109.5
H66E C66B H66F 109.5

loop_
_geom_bond_atom_site_label_1
_geom_bond_atom_site_label_2
_geom_bond_distance
Zn1 N1 2.102(5)
Zn1 O5 2.111(4)
Zn1 O2 2.117(4)
Zn1 N3 2.131(5)
Zn1 N5 2.131(6)
Zn1 O8 2.149(5)
Zn1 Zn2 2.9700(10)
Zn2 O2 2.099(4)
Zn2 O8 2.100(4)
Zn2 N2 2.116(5)
Zn2 N6 2.138(6)
Zn2 N4 2.145(5)
Zn2 O5 2.149(4)
O1 N1 1.406(7)
O1 B1 1.501(9)
O2 C7 1.336(7)
O3 N2 1.408(7)
O3 B2 1.498(9)
O4 N3 1.407(7)
O4 B1 1.515(8)
O5 C19 1.341(7)
O6 N4 1.401(7)
O6 B2 1.495(9)
O7 N5 1.403(7)
O7 B1 1.500(10)
O8 C31 1.332(8)
O9 N6 1.426(7)
O9 B2 1.497(10)
N1 C1 1.297(8)
N2 C8 1.306(8)
N3 C13 1.308(8)
N4 C20 1.284(8)
N5 C25 1.297(9)
N6 C32 1.294(8)
N7 C45 1.341(12)
N7 C46 1.377(12)
B1 C37 1.605(10)
B2 C48 1.594(10)
C1 C2 1.437(9)
C1 H1 0.9500
C2 C3 1.414(9)
C2 C7 1.438(9)
C3 C4 1.390(10)
C3 H3 0.9500
C4 C5 1.379(10)
C4 C9 1.547(10)
C5 C6 1.406(9)
C5 H5 0.9500
C6 C7 1.425(9)
C6 C8 1.452(9)
C8 H8 0.9500
C9 C10B 1.508(12)
C9 C10A 1.516(12)
C9 C12A 1.524(12)
C9 C11B 1.540(13)
C9 C11A 1.564(13)
C9 C12B 1.568(13)
C10A H10A 0.9800
C10A H10B 0.9800
C10A H10C 0.9800
C11A H11A 0.9800
C11A H11B 0.9800
C11A H11C 0.9800
C12A H12A 0.9800
C12A H12B 0.9800
C12A H12C 0.9800
C10B H10D 0.9800
C10B H10E 0.9800
C10B H10F 0.9800
C11B H11D 0.9800
C11B H11E 0.9800
C11B H11F 0.9800
C12B H12D 0.9800
C12B H12E 0.9800
C12B H12F 0.9800
C13 C14 1.477(9)
C13 H13 0.9500
C14 C19 1.408(9)
C14 C15 1.415(9)
C15 C16 1.413(9)
C15 H15 0.9500
C16 C17 1.384(9)
C16 C21 1.550(9)
C17 C18 1.410(9)
C17 H17 0.9500
C18 C19 1.433(9)
C18 C20 1.469(10)
C20 H20 0.9500
C21 C22 1.538(10)
C21 C24 1.545(10)
C21 C23 1.552(11)
C22 H22A 0.9800
C22 H22B 0.9800
C22 H22C 0.9800
C23 H23A 0.9800
C23 H23B 0.9800
C23 H23C 0.9800
C24 H24A 0.9800
C24 H24B 0.9800
C24 H24C 0.9800
C25 C26 1.469(10)
C25 H25 0.9500
C26 C27 1.410(10)
C26 C31 1.425(9)
C27 C28 1.379(10)
C27 H27 0.9500
C28 C29 1.405(10)
C28 C33 1.545(10)
C29 C30 1.412(10)
C29 H29 0.9500
C30 C31 1.420(10)
C30 C32 1.465(9)
C32 H32 0.9500
C33 C34 1.510(13)
C33 C35 1.517(12)
C33 C36 1.593(12)
C34 H34A 0.9800
C34 H34B 0.9800
C34 H34C 0.9800
C35 H35A 0.9800
C35 H35B 0.9800
C35 H35C 0.9800
C36 H36A 0.9800
C36 H36B 0.9800
C36 H36C 0.9800
C37 C42 1.401(10)
C37 C38 1.407(10)
C38 C39 1.388(10)
C38 H38 0.9500
C39 C40 1.399(10)
C39 H39 0.9500
C40 C41 1.405(10)
C40 C43 1.496(10)
C41 C42 1.399(9)
C41 H41 0.9500
C42 H42 0.9500
C43 C44 1.385(11)
C43 C47 1.394(10)
C44 C45 1.348(12)
C44 H44 0.9500
C45 H45 0.9500
C46 C47 1.398(10)
C46 H46 0.9500
C47 H47 0.9500
C48 C53 1.401(9)
C48 C49 1.412(11)
C49 C50 1.395(11)
C49 H49 0.9500
C50 C51 1.404(12)
C50 H50 0.9500
C51 C52 1.389(12)
C51 C54B 1.539(18)
C51 C54A 1.546(11)
C52 C53 1.376(11)
C52 H52 0.9500
C53 H53 0.9500
C54A C55A 1.3900
C54A C58A 1.3900
C55A C56A 1.3900
C55A H55A 0.9500
C56A N8A 1.3900
C56A H56A 0.9500
N8A C57A 1.3900
C57A C58A 1.3900
C57A H57A 0.9500
C58A H58A 0.9500
C54B C55B 1.3900
C54B C58B 1.3900
C55B C56B 1.3900
C55B H55B 0.9500
C56B N8B 1.3900
C56B H56B 0.9500
N8B C57B 1.3900
C57B C58B 1.3900
C57B H57B 0.9500
C58B H58B 0.9500
N9 C63A 1.458(11)
N9 C59B 1.478(13)
N9 C61B 1.499(14)
N9 C65A 1.523(11)
N9 C59A 1.563(11)
N9 C63B 1.583(14)
N9 C65B 1.596(14)
N9 C61A 1.625(12)
C59A C60A 1.366(15)
C59A H59A 0.9900
C59A H59B 0.9900
C60A H60A 0.9800
C60A H60B 0.9800
C60A H60C 0.9800
C61A C62A 1.360(15)
C61A H61A 0.9900
C61A H61B 0.9900
C62A H62A 0.9800
C62A H62B 0.9800
C62A H62C 0.9800
C63A C64A 1.343(14)
C63A H63A 0.9900
C63A H63B 0.9900
C64A H64A 0.9800
C64A H64B 0.9800
C64A H64C 0.9800
C65A C66A 1.357(13)
C65A H65A 0.9900
C65A H65B 0.9900
C66A H66A 0.9800
C66A H66B 0.9800
C66A H66C 0.9800
C59B C60B 1.64(2)
C59B H59C 0.9900
C59B H59D 0.9900
C60B H60D 0.9800
C60B H60E 0.9800
C60B H60F 0.9800
C61B C62B 1.66(2)
C61B H61C 0.9900
C61B H61D 0.9900
C62B H62D 0.9800
C62B H62E 0.9800
C62B H62F 0.9800
C63B C64B 1.60(2)
C63B H63C 0.9900
C63B H63D 0.9900
C64B H64D 0.9800
C64B H64E 0.9800
C64B H64F 0.9800
C65B C66B 1.64(2)
C65B H65C 0.9900
C65B H65D 0.9900
C66B H66D 0.9800
C66B H66E 0.9800
C66B H66F 0.9800

loop_
_geom_torsion_atom_site_label_1
_geom_torsion_atom_site_label_2
_geom_torsion_atom_site_label_3
_geom_torsion_atom_site_label_4
_geom_torsion
B1 O1 N1 C1 -179.4(5)
B1 O1 N1 Zn1 -8.0(6)
B2 O3 N2 C8 164.0(6)
B2 O3 N2 Zn2 -14.9(7)
B1 O4 N3 C13 178.7(6)
B1 O4 N3 Zn1 -4.7(7)
B2 O6 N4 C20 164.9(6)
B2 O6 N4 Zn2 -14.4(7)
B1 O7 N5 C25 168.0(6)
B1 O7 N5 Zn1 -10.4(6)
B2 O9 N6 C32 171.4(5)
B2 O9 N6 Zn2 -12.0(6)
N5 O7 B1 O1 68.3(7)
N5 O7 B1 O4 -57.6(7)
N5 O7 B1 C37 -174.8(5)
N1 O1 B1 O7 -57.0(7)
N1 O1 B1 O4 68.5(7)
N1 O1 B1 C37 -173.4(5)
N3 O4 B1 O7 66.6(7)
N3 O4 B1 O1 -59.7(8)
N3 O4 B1 C37 -177.2(5)
N4 O6 B2 O9 -54.8(7)
N4 O6 B2 O3 72.0(7)
N4 O6 B2 C48 -171.0(5)
N6 O9 B2 O6 71.1(6)
N6 O9 B2 O3 -55.6(7)
N6 O9 B2 C48 -172.2(5)
N2 O3 B2 O6 -53.6(7)
N2 O3 B2 O9 72.9(7)
N2 O3 B2 C48 -170.9(5)
O1 N1 C1 C2 -178.7(5)
Zn1 N1 C1 C2 11.4(10)
N1 C1 C2 C3 -178.9(6)
N1 C1 C2 C7 -1.2(10)
C1 C2 C3 C4 179.0(6)
C7 C2 C3 C4 1.2(10)
C2 C3 C4 C5 1.4(10)
C2 C3 C4 C9 -177.7(6)
C3 C4 C5 C6 -2.9(10)
C9 C4 C5 C6 176.2(6)
C4 C5 C6 C7 1.7(10)
C4 C5 C6 C8 -176.8(6)
Zn2 O2 C7 C6 19.9(8)
Zn1 O2 C7 C6 169.4(4)
Zn2 O2 C7 C2 -161.4(4)
Zn1 O2 C7 C2 -11.9(8)
C5 C6 C7 O2 179.8(6)
C8 C6 C7 O2 -1.7(9)
C5 C6 C7 C2 1.0(9)
C8 C6 C7 C2 179.5(6)
C3 C2 C7 O2 178.9(5)
C1 C2 C7 O2 1.1(9)
C3 C2 C7 C6 -2.3(9)
C1 C2 C7 C6 179.9(6)
O3 N2 C8 C6 -177.3(6)
Zn2 N2 C8 C6 1.4(10)
C5 C6 C8 N2 169.8(6)
C7 C6 C8 N2 -8.7(11)
C5 C4 C9 C10B -9.6(13)
C3 C4 C9 C10B 169.4(11)
C5 C4 C9 C10A 174.3(11)
C3 C4 C9 C10A -6.6(12)
C5 C4 C9 C12A -61.3(11)
C3 C4 C9 C12A 117.8(9)
C5 C4 C9 C11B 114.7(10)
C3 C4 C9 C11B -66.2(11)
C5 C4 C9 C11A 54.3(10)
C3 C4 C9 C11A -126.6(9)
C5 C4 C9 C12B -130.3(10)
C3 C4 C9 C12B 48.8(11)
O4 N3 C13 C14 179.9(6)
Zn1 N3 C13 C14 3.7(10)
N3 C13 C14 C19 4.9(11)
N3 C13 C14 C15 -175.1(7)
C19 C14 C15 C16 0.9(10)
C13 C14 C15 C16 -179.2(6)
C14 C15 C16 C17 0.8(10)
C14 C15 C16 C21 179.0(6)
C15 C16 C17 C18 -2.6(10)
C21 C16 C17 C18 179.2(6)
C16 C17 C18 C19 2.6(11)
C16 C17 C18 C20 -175.5(6)
Zn1 O5 C19 C14 -12.3(10)
Zn2 O5 C19 C14 -156.5(5)
Zn1 O5 C19 C18 167.7(5)
Zn2 O5 C19 C18 23.6(9)
C15 C14 C19 O5 179.3(6)
C13 C14 C19 O5 -0.7(11)
C15 C14 C19 C18 -0.8(10)
C13 C14 C19 C18 179.2(6)
C17 C18 C19 O5 179.1(6)
C20 C18 C19 O5 -2.9(10)
C17 C18 C19 C14 -0.8(10)
C20 C18 C19 C14 177.2(6)
O6 N4 C20 C18 -177.9(6)
Zn2 N4 C20 C18 1.3(11)
C17 C18 C20 N4 168.8(7)
C19 C18 C20 N4 -9.3(11)
C17 C16 C21 C22 -45.6(9)
C15 C16 C21 C22 136.3(7)
C17 C16 C21 C24 -166.7(7)
C15 C16 C21 C24 15.2(10)
C17 C16 C21 C23 71.9(8)
C15 C16 C21 C23 -106.2(8)
O7 N5 C25 C26 177.0(6)
Zn1 N5 C25 C26 -4.9(10)
N5 C25 C26 C27 -174.9(6)
N5 C25 C26 C31 2.9(11)
C31 C26 C27 C28 -0.5(10)
C25 C26 C27 C28 177.5(6)
C26 C27 C28 C29 2.0(10)
C26 C27 C28 C33 -176.2(7)
C27 C28 C29 C30 -1.8(10)
C33 C28 C29 C30 176.3(7)
C28 C29 C30 C31 0.1(10)
C28 C29 C30 C32 -179.0(6)
Zn2 O8 C31 C30 12.8(9)
Zn1 O8 C31 C30 175.0(4)
Zn2 O8 C31 C26 -169.0(4)
Zn1 O8 C31 C26 -6.9(9)
C29 C30 C31 O8 179.6(6)
C32 C30 C31 O8 -1.3(10)
C29 C30 C31 C26 1.4(9)
C32 C30 C31 C26 -179.5(6)
C27 C26 C31 O8 -179.5(6)
C25 C26 C31 O8 2.7(10)
C27 C26 C31 C30 -1.3(9)
C25 C26 C31 C30 -179.0(6)
O9 N6 C32 C30 179.1(6)
Zn2 N6 C32 C30 3.1(10)
C29 C30 C32 N6 172.8(6)
C31 C30 C32 N6 -6.4(10)
C27 C28 C33 C34 175.8(9)
C29 C28 C33 C34 -2.2(12)
C27 C28 C33 C35 -57.4(10)
C29 C28 C33 C35 124.6(8)
C27 C28 C33 C36 59.4(9)
C29 C28 C33 C36 -118.6(8)
O7 B1 C37 C42 -124.9(7)
O1 B1 C37 C42 -4.7(9)
O4 B1 C37 C42 115.8(7)
O7 B1 C37 C38 51.8(8)
O1 B1 C37 C38 172.0(6)
O4 B1 C37 C38 -67.5(8)
C42 C37 C38 C39 -0.9(11)
B1 C37 C38 C39 -177.8(7)
C37 C38 C39 C40 0.3(12)
C38 C39 C40 C41 0.7(11)
C38 C39 C40 C43 -178.4(7)
C39 C40 C41 C42 -1.0(10)
C43 C40 C41 C42 178.1(6)
C40 C41 C42 C37 0.3(10)
C38 C37 C42 C41 0.6(10)
B1 C37 C42 C41 177.5(6)
C39 C40 C43 C44 -28.5(11)
C41 C40 C43 C44 152.5(8)
C39 C40 C43 C47 153.9(7)
C41 C40 C43 C47 -25.1(10)
C47 C43 C44 C45 -3.6(15)
C40 C43 C44 C45 178.6(10)
C46 N7 C45 C44 2.7(18)
C43 C44 C45 N7 1.1(18)
C45 N7 C46 C47 -3.7(15)
C44 C43 C47 C46 2.5(11)
C40 C43 C47 C46 -179.8(6)
N7 C46 C47 C43 0.9(11)
O6 B2 C48 C53 29.0(9)
O9 B2 C48 C53 -90.6(8)
O3 B2 C48 C53 149.3(7)
O6 B2 C48 C49 -153.9(7)
O9 B2 C48 C49 86.5(8)
O3 B2 C48 C49 -33.6(10)
C53 C48 C49 C50 -2.3(13)
B2 C48 C49 C50 -179.7(9)
C48 C49 C50 C51 -1.5(16)
C49 C50 C51 C52 3.4(15)
C49 C50 C51 C54B -161.7(17)
C49 C50 C51 C54A 179.3(10)
C50 C51 C52 C53 -1.6(13)
C54B C51 C52 C53 166.9(12)
C54A C51 C52 C53 -176.9(9)
C51 C52 C53 C48 -2.4(12)
C49 C48 C53 C52 4.3(11)
B2 C48 C53 C52 -178.5(7)
C52 C51 C54A C55A -161.0(8)
C50 C51 C54A C55A 23.7(13)
C52 C51 C54A C58A 18.5(13)
C50 C51 C54A C58A -156.9(8)
C58A C54A C55A C56A 0.0
C51 C54A C55A C56A 179.4(11)
C54A C55A C56A N8A 0.0
C55A C56A N8A C57A 0.0
C56A N8A C57A C58A 0.0
N8A C57A C58A C54A 0.0
C55A C54A C58A C57A 0.0
C51 C54A C58A C57A -179.5(10)
C52 C51 C54B C55B -121.3(16)
C50 C51 C54B C55B 45(3)
C52 C51 C54B C58B 65.4(18)
C50 C51 C54B C58B -128.5(17)
C58B C54B C55B C56B 0.0
C51 C54B C55B C56B -173(2)
C54B C55B C56B N8B 0.0
C55B C56B N8B C57B 0.0
C56B N8B C57B C58B 0.0
N8B C57B C58B C54B 0.0
C55B C54B C58B C57B 0.0
C51 C54B C58B C57B 173(2)
C63A N9 C59A C60A -171.8(12)
C65A N9 C59A C60A -39.3(15)
C61A N9 C59A C60A 69.0(13)
C63A N9 C61A C62A -54.7(16)
C65A N9 C61A C62A -178.0(12)
C59A N9 C61A C62A 70.2(13)
C65A N9 C63A C64A -94.6(19)
C59A N9 C63A C64A 34(2)
C61A N9 C63A C64A 150.4(17)
C63A N9 C65A C66A -46.6(18)
C59A N9 C65A C66A -179.6(15)
C61A N9 C65A C66A 71.5(17)
C61B N9 C59B C60B -42(2)
C63B N9 C59B C60B 80.5(19)
C65B N9 C59B C60B -168.5(17)
C59B N9 C61B C62B -99.7(18)
C63B N9 C61B C62B 142.4(14)
C65B N9 C61B C62B 28.2(17)
C59B N9 C63B C64B 137.1(15)
C61B N9 C63B C64B -93.9(19)
C65B N9 C63B C64B 21.8(17)
C59B N9 C65B C66B 44(2)
C61B N9 C65B C66B -89(2)
C63B N9 C65B C66B 152.8(19)
